data_7042999
loop_
_publ_author_name
'Werl\'e, C'
'DOHM, Sebastian'
'Bailly, Corinne'
'Karmazin, Lydia'
'Ricard, Louis'
'Sieffert, Nicolas'
'pfeffer, michel'
'Hansen, Andreas'
'Grimme, Stefan'
'Djukic, Jean-Pierre'

_publ_section_title
;
 Trans-Cis C-Pd-C Rearrangement in Hemichelates
;
_journal_name_full 'Dalton Trans.'
_journal_paper_doi 10.1039/C7DT00872D
_journal_year 2017
_chemical_formula_moiety 'C33 H30 Cr N2 O3 Pd, C H2 Cl2'
_chemical_formula_sum 'C34 H32 Cl2 Cr N2 O3 Pd'
_chemical_formula_weight 745.91
_chemical_name_systematic
;
 ?
;
_chemical_properties_physical
', Air-sensitive,Moisture-sensitive,Hygroscopic,Heat-sensitive,Oxygen-sensitive,Light-sensitive'
_space_group_crystal_system triclinic
_space_group_IT_number 2
_space_group_name_Hall '-P 1'
_space_group_name_H-M_alt 'P -1'
_symmetry_space_group_name_Hall '-P 1'
_symmetry_space_group_name_H-M 'P -1'
_atom_sites_solution_hydrogens geom
_atom_sites_solution_primary direct
_atom_sites_solution_secondary difmap
_audit_creation_method SHELXL-2013
_audit_update_record
;
2017-02-14 deposited with the CCDC.
2017-05-17 downloaded from the CCDC.
;
_cell_angle_alpha 92.884(2)
_cell_angle_beta 106.314(2)
_cell_angle_gamma 111.707(2)
_cell_formula_units_Z 2
_cell_length_a 10.4931(3)
_cell_length_b 11.8295(3)
_cell_length_c 13.8875(3)
_cell_measurement_reflns_used 2099
_cell_measurement_temperature 173(2)
_cell_measurement_theta_max 64.63
_cell_measurement_theta_min 4.08
_cell_volume 1513.94(7)
_computing_cell_refinement 'Bruker SAINT'
_computing_data_collection 'Bruker APEX2'
_computing_data_reduction 'Bruker SAINT'
_computing_molecular_graphics 'Mercury (Macrae et al., 2008)'
_computing_publication_material 'SHELXL-2013 (Sheldrick, 2013)'
_computing_structure_refinement 'SHELXL-2013 (Sheldrick, 2013)'
_computing_structure_solution 'SHELXS-2013 (Sheldrick, 2013)'
_diffrn_ambient_temperature 173(2)
_diffrn_measured_fraction_theta_full 0.941
_diffrn_measured_fraction_theta_max 0.965
_diffrn_measurement_device_type 'Bruker APEX-II CCD'
_diffrn_measurement_method '\f and \w scans'
_diffrn_radiation_monochromator mirror
_diffrn_radiation_type CuK\a
_diffrn_radiation_wavelength 1.54178
_diffrn_reflns_av_R_equivalents 0.0561
_diffrn_reflns_av_unetI/netI 0.0729
_diffrn_reflns_Laue_measured_fraction_full 0.941
_diffrn_reflns_Laue_measured_fraction_max 0.965
_diffrn_reflns_limit_h_max 12
_diffrn_reflns_limit_h_min -12
_diffrn_reflns_limit_k_max 13
_diffrn_reflns_limit_k_min -14
_diffrn_reflns_limit_l_max 15
_diffrn_reflns_limit_l_min -16
_diffrn_reflns_number 10878
_diffrn_reflns_point_group_measured_fraction_full 0.941
_diffrn_reflns_point_group_measured_fraction_max 0.965
_diffrn_reflns_theta_full 67.679
_diffrn_reflns_theta_max 66.621
_diffrn_reflns_theta_min 3.367
_diffrn_source 'Cu-ImuS microfocus tube'
_exptl_absorpt_coefficient_mu 9.685
_exptl_absorpt_correction_T_max 0.7528
_exptl_absorpt_correction_T_min 0.5638
_exptl_absorpt_correction_type multi-scan
_exptl_absorpt_process_details sadabs
_exptl_crystal_colour red
_exptl_crystal_density_diffrn 1.636
_exptl_crystal_description plate
_exptl_crystal_F_000 756
_exptl_crystal_size_max 0.100
_exptl_crystal_size_mid 0.050
_exptl_crystal_size_min 0.020
_refine_diff_density_max 0.830
_refine_diff_density_min -1.056
_refine_diff_density_rms 0.109
_refine_ls_extinction_method none
_refine_ls_goodness_of_fit_ref 0.994
_refine_ls_hydrogen_treatment constr
_refine_ls_matrix_type full
_refine_ls_number_parameters 393
_refine_ls_number_reflns 5156
_refine_ls_number_restraints 0
_refine_ls_restrained_S_all 0.994
_refine_ls_R_factor_all 0.0667
_refine_ls_R_factor_gt 0.0460
_refine_ls_shift/su_max 0.000
_refine_ls_shift/su_mean 0.000
_refine_ls_structure_factor_coef Fsqd
_refine_ls_weighting_details 'w=1/[\s^2^(Fo^2^)+(0.0580P)^2^] where P=(Fo^2^+2Fc^2^)/3'
_refine_ls_weighting_scheme calc
_refine_ls_wR_factor_gt 0.1024
_refine_ls_wR_factor_ref 0.1106
_reflns_Friedel_coverage 0.000
_reflns_number_gt 3960
_reflns_number_total 5156
_reflns_threshold_expression 'I > 2\s(I)'
_cod_data_source_file c7dt00872d2.cif
_cod_data_source_block trans-3d
_cod_database_code 7042999
_shelx_space_group_comment
;
The symmetry employed for this shelxl refinement is uniquely defined
by the following loop, which should always be used as a source of
symmetry information in preference to the above space-group names.
They are only intended as comments.
;
_shelx_estimated_absorpt_t_min 0.444
_shelx_estimated_absorpt_t_max 0.830
_shelxl_version_number 2013-4

loop_
_space_group_symop_operation_xyz
'x, y, z'
'-x, -y, -z'

loop_
_atom_site_label
_atom_site_type_symbol
_atom_site_fract_x
_atom_site_fract_y
_atom_site_fract_z
_atom_site_U_iso_or_equiv
_atom_site_adp_type
_atom_site_occupancy
_atom_site_site_symmetry_order
_atom_site_calc_flag
_atom_site_refinement_flags_posn
_atom_site_refinement_flags_adp
C1 C -0.1040(6) 0.1574(5) 0.4580(3) 0.0230(11) Uani 1 1 d . .
C2 C -0.2476(6) 0.0862(5) 0.4054(3) 0.0254(11) Uani 1 1 d . .
H2 H -0.2928 0.1086 0.3444 0.031 Uiso 1 1 calc R U
C3 C -0.3300(5) -0.0181(5) 0.4384(4) 0.0248(11) Uani 1 1 d . .
C4 C -0.2579(6) -0.0534(5) 0.5260(4) 0.0274(12) Uani 1 1 d . .
H4 H -0.3086 -0.1260 0.5486 0.033 Uiso 1 1 calc R U
C5 C -0.1137(6) 0.0176(5) 0.5788(3) 0.0247(11) Uani 1 1 d . .
H5 H -0.0671 -0.0065 0.6383 0.030 Uiso 1 1 calc R U
C6 C -0.0349(6) 0.1234(5) 0.5474(3) 0.0233(11) Uani 1 1 d . .
C7 C 0.1170(6) 0.2021(4) 0.6029(3) 0.0220(11) Uani 1 1 d . .
C8 C 0.1999(5) 0.1865(4) 0.6941(3) 0.0220(11) Uani 1 1 d . .
H8 H 0.1582 0.1162 0.7226 0.026 Uiso 1 1 calc R U
C9 C 0.3405(6) 0.2687(5) 0.7454(3) 0.0233(11) Uani 1 1 d . .
C10 C 0.3962(6) 0.3705(5) 0.6989(4) 0.0279(12) Uani 1 1 d . .
H10 H 0.4914 0.4317 0.7308 0.033 Uiso 1 1 calc R U
C11 C 0.3126(6) 0.3804(5) 0.6079(3) 0.0254(11) Uani 1 1 d . .
H11 H 0.3540 0.4482 0.5767 0.031 Uiso 1 1 calc R U
C12 C -0.5557(6) -0.0298(5) 0.3156(4) 0.0353(13) Uani 1 1 d . .
H12A H -0.5343 0.0534 0.3484 0.053 Uiso 1 1 calc R U
H12B H -0.6598 -0.0802 0.2970 0.053 Uiso 1 1 calc R U
H12C H -0.5269 -0.0246 0.2541 0.053 Uiso 1 1 calc R U
C13 C -0.5604(6) -0.1926(5) 0.4211(4) 0.0366(14) Uani 1 1 d . .
H13A H -0.5119 -0.2498 0.4311 0.055 Uiso 1 1 calc R U
H13B H -0.6571 -0.2345 0.3705 0.055 Uiso 1 1 calc R U
H13C H -0.5695 -0.1657 0.4858 0.055 Uiso 1 1 calc R U
C14 C 0.4293(6) 0.2593(5) 0.8496(4) 0.0274(12) Uani 1 1 d . .
C15 C 0.4160(8) 0.3438(6) 0.9293(4) 0.0486(17) Uani 1 1 d . .
H15A H 0.4485 0.4283 0.9151 0.073 Uiso 1 1 calc R U
H15B H 0.4763 0.3425 0.9971 0.073 Uiso 1 1 calc R U
H15C H 0.3146 0.3149 0.9271 0.073 Uiso 1 1 calc R U
C16 C 0.3719(7) 0.1262(5) 0.8716(4) 0.0416(15) Uani 1 1 d . .
H16A H 0.2751 0.1045 0.8776 0.062 Uiso 1 1 calc R U
H16B H 0.4376 0.1208 0.9354 0.062 Uiso 1 1 calc R U
H16C H 0.3664 0.0688 0.8157 0.062 Uiso 1 1 calc R U
C17 C 0.5900(6) 0.2990(6) 0.8587(4) 0.0423(15) Uani 1 1 d . .
H17A H 0.5977 0.2538 0.8010 0.064 Uiso 1 1 calc R U
H17B H 0.6413 0.2805 0.9225 0.064 Uiso 1 1 calc R U
H17C H 0.6333 0.3879 0.8586 0.064 Uiso 1 1 calc R U
C18 C 0.2102(6) 0.4633(5) 0.3806(4) 0.0275(12) Uani 1 1 d . .
H18 H 0.2826 0.5310 0.4380 0.033 Uiso 1 1 calc R U
C19 C 0.1049(6) 0.4920(5) 0.3068(4) 0.0265(12) Uani 1 1 d . .
C20 C 0.0132(6) 0.5494(5) 0.3189(4) 0.0299(12) Uani 1 1 d . .
H20 H 0.0288 0.5916 0.3839 0.036 Uiso 1 1 calc R U
C21 C -0.1020(6) 0.5438(5) 0.2341(4) 0.0321(13) Uani 1 1 d . .
H21 H -0.1623 0.5845 0.2418 0.039 Uiso 1 1 calc R U
C22 C -0.1286(6) 0.4783(5) 0.1377(4) 0.0340(13) Uani 1 1 d . .
H22 H -0.2091 0.4723 0.0819 0.041 Uiso 1 1 calc R U
C23 C -0.0370(6) 0.4221(5) 0.1238(4) 0.0283(12) Uani 1 1 d . .
H23 H -0.0549 0.3783 0.0588 0.034 Uiso 1 1 calc R U
C24 C 0.0817(6) 0.4314(5) 0.2069(4) 0.0265(11) Uani 1 1 d . .
C25 C 0.1885(6) 0.3780(5) 0.2166(4) 0.0264(12) Uani 1 1 d . .
C26 C 0.2179(6) 0.3150(5) 0.1448(4) 0.0338(13) Uani 1 1 d . .
H26 H 0.1642 0.3010 0.0745 0.041 Uiso 1 1 calc R U
C27 C 0.3271(6) 0.2728(5) 0.1769(5) 0.0392(14) Uani 1 1 d . .
H27 H 0.3503 0.2311 0.1284 0.047 Uiso 1 1 calc R U
C28 C 0.4022(6) 0.2912(5) 0.2794(5) 0.0373(14) Uani 1 1 d . .
H28 H 0.4756 0.2603 0.3000 0.045 Uiso 1 1 calc R U
C29 C 0.3748(6) 0.3528(5) 0.3532(4) 0.0328(13) Uani 1 1 d . .
H29 H 0.4285 0.3643 0.4232 0.039 Uiso 1 1 calc R U
C30 C 0.2657(6) 0.3982(5) 0.3228(4) 0.0254(11) Uani 1 1 d . .
C31 C -0.0816(5) 0.2079(5) 0.2531(4) 0.0262(12) Uani 1 1 d . .
C32 C -0.1939(6) 0.3514(5) 0.3591(4) 0.0282(12) Uani 1 1 d . .
C33 C -0.3080(6) 0.2412(5) 0.1763(4) 0.0302(12) Uani 1 1 d . .
C34 C 0.1053(8) 0.9485(6) 0.1300(5) 0.0539(18) Uani 1 1 d . .
H34A H 0.0259 0.9776 0.1095 0.065 Uiso 1 1 calc R U
H34B H 0.1814 1.0066 0.1908 0.065 Uiso 1 1 calc R U
N1 N 0.1758(4) 0.3009(4) 0.5591(3) 0.0226(9) Uani 1 1 d . .
N2 N -0.4758(5) -0.0859(4) 0.3854(3) 0.0352(11) Uani 1 1 d . .
O1 O -0.0662(4) 0.1200(3) 0.2300(3) 0.0299(8) Uani 1 1 d . .
O2 O -0.2463(4) 0.3604(4) 0.4203(3) 0.0353(9) Uani 1 1 d . .
O3 O -0.4231(4) 0.1692(4) 0.1328(3) 0.0451(11) Uani 1 1 d . .
Cr1 Cr -0.12298(9) 0.35096(8) 0.25081(6) 0.0232(2) Uani 1 1 d . .
Pd1 Pd 0.03858(4) 0.30573(3) 0.41865(3) 0.02216(12) Uani 1 1 d . .
Cl1 Cl 0.1773(2) 0.9487(2) 0.03120(14) 0.0747(6) Uani 1 1 d . .
Cl2 Cl 0.0384(2) 0.80096(17) 0.16079(13) 0.0631(5) Uani 1 1 d . .

loop_
_atom_site_aniso_label
_atom_site_aniso_U_11
_atom_site_aniso_U_22
_atom_site_aniso_U_33
_atom_site_aniso_U_23
_atom_site_aniso_U_13
_atom_site_aniso_U_12
C1 0.026(3) 0.020(3) 0.023(2) 0.002(2) 0.006(2) 0.010(2)
C2 0.027(3) 0.024(3) 0.021(2) 0.003(2) 0.006(2) 0.007(2)
C3 0.021(3) 0.024(3) 0.027(2) 0.002(2) 0.009(2) 0.005(2)
C4 0.031(3) 0.021(3) 0.029(3) 0.007(2) 0.014(2) 0.005(2)
C5 0.026(3) 0.024(3) 0.023(2) 0.007(2) 0.007(2) 0.010(2)
C6 0.026(3) 0.021(3) 0.023(2) -0.001(2) 0.010(2) 0.010(2)
C7 0.026(3) 0.017(2) 0.023(2) 0.002(2) 0.011(2) 0.007(2)
C8 0.025(3) 0.017(3) 0.018(2) 0.0046(19) 0.007(2) 0.002(2)
C9 0.027(3) 0.023(3) 0.021(2) 0.001(2) 0.006(2) 0.012(2)
C10 0.025(3) 0.022(3) 0.028(2) 0.002(2) 0.005(2) 0.003(2)
C11 0.027(3) 0.020(3) 0.025(2) 0.006(2) 0.010(2) 0.003(2)
C12 0.023(3) 0.037(3) 0.041(3) 0.009(3) 0.005(2) 0.011(3)
C13 0.025(3) 0.034(3) 0.038(3) 0.011(3) 0.009(2) -0.001(3)
C14 0.030(3) 0.025(3) 0.023(2) 0.007(2) 0.005(2) 0.008(2)
C15 0.063(5) 0.047(4) 0.031(3) 0.003(3) 0.008(3) 0.023(4)
C16 0.040(4) 0.035(3) 0.034(3) 0.012(3) -0.002(3) 0.007(3)
C17 0.033(4) 0.043(4) 0.035(3) 0.014(3) -0.002(3) 0.007(3)
C18 0.026(3) 0.021(3) 0.024(2) 0.006(2) 0.007(2) -0.001(2)
C19 0.027(3) 0.020(3) 0.028(3) 0.004(2) 0.009(2) 0.005(2)
C20 0.039(3) 0.017(3) 0.033(3) 0.006(2) 0.013(2) 0.009(2)
C21 0.034(3) 0.023(3) 0.044(3) 0.015(2) 0.014(3) 0.015(3)
C22 0.037(4) 0.031(3) 0.033(3) 0.016(2) 0.007(3) 0.014(3)
C23 0.031(3) 0.029(3) 0.023(2) 0.010(2) 0.012(2) 0.007(2)
C24 0.023(3) 0.023(3) 0.030(3) 0.009(2) 0.008(2) 0.006(2)
C25 0.021(3) 0.021(3) 0.032(3) 0.011(2) 0.009(2) 0.002(2)
C26 0.039(4) 0.032(3) 0.033(3) 0.007(2) 0.020(3) 0.011(3)
C27 0.036(4) 0.032(3) 0.058(4) 0.008(3) 0.028(3) 0.014(3)
C28 0.027(3) 0.031(3) 0.059(4) 0.014(3) 0.017(3) 0.013(3)
C29 0.019(3) 0.027(3) 0.040(3) 0.016(2) 0.007(2) -0.002(2)
C30 0.021(3) 0.022(3) 0.029(2) 0.009(2) 0.009(2) 0.003(2)
C31 0.019(3) 0.028(3) 0.031(3) 0.006(2) 0.010(2) 0.006(2)
C32 0.032(3) 0.020(3) 0.031(3) 0.006(2) 0.008(2) 0.010(2)
C33 0.030(3) 0.036(3) 0.026(2) 0.009(2) 0.006(2) 0.017(3)
C34 0.064(5) 0.048(4) 0.049(4) 0.021(3) 0.020(3) 0.019(4)
N1 0.022(2) 0.023(2) 0.0188(18) 0.0029(17) 0.0019(17) 0.0077(19)
N2 0.025(3) 0.031(3) 0.041(3) 0.014(2) 0.006(2) 0.004(2)
O1 0.035(2) 0.025(2) 0.0296(18) 0.0004(16) 0.0105(16) 0.0121(17)
O2 0.042(2) 0.039(2) 0.0344(19) 0.0077(18) 0.0180(18) 0.022(2)
O3 0.030(2) 0.046(3) 0.040(2) 0.002(2) -0.0026(19) 0.006(2)
Cr1 0.0249(5) 0.0221(4) 0.0221(4) 0.0055(3) 0.0068(3) 0.0095(4)
Pd1 0.0219(2) 0.0198(2) 0.02025(18) 0.00522(13) 0.00523(14) 0.00432(15)
Cl1 0.0880(16) 0.0753(14) 0.0623(10) 0.0249(10) 0.0410(11) 0.0203(12)
Cl2 0.0584(12) 0.0547(11) 0.0570(9) 0.0170(8) 0.0181(9) 0.0012(9)

loop_
_atom_type_symbol
_atom_type_description
_atom_type_scat_dispersion_real
_atom_type_scat_dispersion_imag
_atom_type_scat_source
C C 0.0181 0.0091 'International Tables Vol C Tables 4.2.6.8 and 6.1.1.4'
H H 0.0000 0.0000 'International Tables Vol C Tables 4.2.6.8 and 6.1.1.4'
N N 0.0311 0.0180 'International Tables Vol C Tables 4.2.6.8 and 6.1.1.4'
O O 0.0492 0.0322 'International Tables Vol C Tables 4.2.6.8 and 6.1.1.4'
Cr Cr -0.1635 2.4439 'International Tables Vol C Tables 4.2.6.8 and 6.1.1.4'
Pd Pd 0.1215 3.9337 'International Tables Vol C Tables 4.2.6.8 and 6.1.1.4'
Cl Cl 0.3639 0.7018 'International Tables Vol C Tables 4.2.6.8 and 6.1.1.4'

loop_
_geom_angle_atom_site_label_1
_geom_angle_atom_site_label_2
_geom_angle_atom_site_label_3
_geom_angle
C2 C1 C6 119.2(5)
C2 C1 Pd1 128.7(4)
C6 C1 Pd1 111.8(4)
C1 C2 C3 122.6(5)
C1 C2 H2 118.7
C3 C2 H2 118.7
N2 C3 C2 121.3(5)
N2 C3 C4 121.2(5)
C2 C3 C4 117.5(5)
C5 C4 C3 120.0(5)
C5 C4 H4 120.0
C3 C4 H4 120.0
C4 C5 C6 121.8(5)
C4 C5 H5 119.1
C6 C5 H5 119.1
C5 C6 C1 118.8(5)
C5 C6 C7 123.1(5)
C1 C6 C7 118.1(5)
N1 C7 C8 119.5(4)
N1 C7 C6 114.3(4)
C8 C7 C6 126.1(5)
C9 C8 C7 123.0(5)
C9 C8 H8 118.5
C7 C8 H8 118.5
C8 C9 C10 115.8(4)
C8 C9 C14 123.9(5)
C10 C9 C14 120.1(5)
C11 C10 C9 119.4(5)
C11 C10 H10 120.3
C9 C10 H10 120.3
N1 C11 C10 124.4(5)
N1 C11 H11 117.8
C10 C11 H11 117.8
N2 C12 H12A 109.5
N2 C12 H12B 109.5
H12A C12 H12B 109.5
N2 C12 H12C 109.5
H12A C12 H12C 109.5
H12B C12 H12C 109.5
N2 C13 H13A 109.5
N2 C13 H13B 109.5
H13A C13 H13B 109.5
N2 C13 H13C 109.5
H13A C13 H13C 109.5
H13B C13 H13C 109.5
C9 C14 C15 107.9(5)
C9 C14 C17 111.5(4)
C15 C14 C17 109.3(5)
C9 C14 C16 111.3(4)
C15 C14 C16 108.3(5)
C17 C14 C16 108.4(5)
C14 C15 H15A 109.5
C14 C15 H15B 109.5
H15A C15 H15B 109.5
C14 C15 H15C 109.5
H15A C15 H15C 109.5
H15B C15 H15C 109.5
C14 C16 H16A 109.5
C14 C16 H16B 109.5
H16A C16 H16B 109.5
C14 C16 H16C 109.5
H16A C16 H16C 109.5
H16B C16 H16C 109.5
C14 C17 H17A 109.5
C14 C17 H17B 109.5
H17A C17 H17B 109.5
C14 C17 H17C 109.5
H17A C17 H17C 109.5
H17B C17 H17C 109.5
C19 C18 C30 106.1(4)
C19 C18 Pd1 93.2(3)
C30 C18 Pd1 102.2(3)
C19 C18 H18 117.3
C30 C18 H18 117.3
Pd1 C18 H18 117.3
C20 C19 C18 131.1(4)
C20 C19 C24 119.2(5)
C18 C19 C24 108.9(4)
C20 C19 Cr1 71.7(3)
C18 C19 Cr1 117.7(4)
C24 C19 Cr1 72.9(3)
C19 C20 C21 119.6(5)
C19 C20 Cr1 71.6(3)
C21 C20 Cr1 72.0(3)
C19 C20 H20 120.2
C21 C20 H20 120.2
Cr1 C20 H20 128.4
C20 C21 C22 120.6(5)
C20 C21 Cr1 71.3(3)
C22 C21 Cr1 71.4(3)
C20 C21 H21 119.7
C22 C21 H21 119.7
Cr1 C21 H21 130.2
C23 C22 C21 120.5(5)
C23 C22 Cr1 72.9(3)
C21 C22 Cr1 71.8(3)
C23 C22 H22 119.7
C21 C22 H22 119.7
Cr1 C22 H22 127.7
C22 C23 C24 119.2(5)
C22 C23 Cr1 70.7(3)
C24 C23 Cr1 72.4(3)
C22 C23 H23 120.4
C24 C23 H23 120.4
Cr1 C23 H23 128.7
C23 C24 C19 120.6(5)
C23 C24 C25 131.4(5)
C19 C24 C25 107.7(5)
C23 C24 Cr1 71.5(3)
C19 C24 Cr1 69.8(3)
C25 C24 Cr1 125.4(4)
C26 C25 C30 121.6(5)
C26 C25 C24 131.7(5)
C30 C25 C24 106.7(5)
C25 C26 C27 119.0(5)
C25 C26 H26 120.5
C27 C26 H26 120.5
C28 C27 C26 119.9(5)
C28 C27 H27 120.0
C26 C27 H27 120.0
C27 C28 C29 122.6(6)
C27 C28 H28 118.7
C29 C28 H28 118.7
C28 C29 C30 118.8(5)
C28 C29 H29 120.6
C30 C29 H29 120.6
C29 C30 C25 118.1(5)
C29 C30 C18 131.9(5)
C25 C30 C18 110.0(5)
O1 C31 Cr1 163.8(4)
O1 C31 Pd1 116.4(4)
Cr1 C31 Pd1 78.96(18)
O2 C32 Cr1 171.5(5)
O2 C32 Pd1 116.4(4)
Cr1 C32 Pd1 71.42(18)
O3 C33 Cr1 177.0(5)
Cl1 C34 Cl2 111.4(4)
Cl1 C34 H34A 109.3
Cl2 C34 H34A 109.3
Cl1 C34 H34B 109.3
Cl2 C34 H34B 109.3
H34A C34 H34B 108.0
C11 N1 C7 117.9(4)
C11 N1 Pd1 127.7(3)
C7 N1 Pd1 114.4(3)
C3 N2 C12 119.3(5)
C3 N2 C13 120.8(4)
C12 N2 C13 116.8(5)
C33 Cr1 C32 86.2(2)
C33 Cr1 C31 83.9(2)
C32 Cr1 C31 103.1(2)
C33 Cr1 C19 167.1(2)
C32 Cr1 C19 105.7(2)
C31 Cr1 C19 97.9(2)
C33 Cr1 C20 143.6(2)
C32 Cr1 C20 84.0(2)
C31 Cr1 C20 132.4(2)
C19 Cr1 C20 36.74(19)
C33 Cr1 C22 90.8(2)
C32 Cr1 C22 123.9(2)
C31 Cr1 C22 132.3(2)
C19 Cr1 C22 78.5(2)
C20 Cr1 C22 66.58(19)
C33 Cr1 C21 109.3(2)
C32 Cr1 C21 92.6(2)
C31 Cr1 C21 160.3(2)
C19 Cr1 C21 66.0(2)
C20 Cr1 C21 36.73(19)
C22 Cr1 C21 36.8(2)
C33 Cr1 C23 100.4(2)
C32 Cr1 C23 158.4(2)
C31 Cr1 C23 98.1(2)
C19 Cr1 C23 66.75(18)
C20 Cr1 C23 78.51(19)
C22 Cr1 C23 36.3(2)
C21 Cr1 C23 65.8(2)
C33 Cr1 C24 131.1(2)
C32 Cr1 C24 142.7(2)
C31 Cr1 C24 83.4(2)
C19 Cr1 C24 37.30(17)
C20 Cr1 C24 66.06(19)
C22 Cr1 C24 65.0(2)
C21 Cr1 C24 76.9(2)
C23 Cr1 C24 36.09(18)
C33 Cr1 Pd1 123.05(17)
C32 Cr1 Pd1 67.51(17)
C31 Cr1 Pd1 57.02(15)
C19 Cr1 Pd1 67.46(14)
C20 Cr1 Pd1 84.76(14)
C22 Cr1 Pd1 145.92(16)
C21 Cr1 Pd1 120.93(15)
C23 Cr1 Pd1 122.77(14)
C24 Cr1 Pd1 87.21(13)
C1 Pd1 N1 80.79(18)
C1 Pd1 C18 175.2(2)
N1 Pd1 C18 95.53(17)
C1 Pd1 C31 86.85(18)
N1 Pd1 C31 144.90(18)
C18 Pd1 C31 94.56(17)
C1 Pd1 C32 80.31(19)
N1 Pd1 C32 135.27(15)
C18 Pd1 C32 104.46(18)
C31 Pd1 C32 73.40(17)
C1 Pd1 Cr1 104.95(14)
N1 Pd1 Cr1 170.64(11)
C18 Pd1 Cr1 79.10(13)
C31 Pd1 Cr1 44.02(14)
C32 Pd1 Cr1 41.08(11)

loop_
_geom_bond_atom_site_label_1
_geom_bond_atom_site_label_2
_geom_bond_distance
C1 C2 1.377(7)
C1 C6 1.410(7)
C1 Pd1 2.056(5)
C2 C3 1.403(7)
C2 H2 0.9500
C3 N2 1.388(6)
C3 C4 1.413(7)
C4 C5 1.381(7)
C4 H4 0.9500
C5 C6 1.391(7)
C5 H5 0.9500
C6 C7 1.463(7)
C7 N1 1.366(6)
C7 C8 1.385(7)
C8 C9 1.381(7)
C8 H8 0.9500
C9 C10 1.407(7)
C9 C14 1.520(7)
C10 C11 1.360(7)
C10 H10 0.9500
C11 N1 1.340(6)
C11 H11 0.9500
C12 N2 1.450(7)
C12 H12A 0.9800
C12 H12B 0.9800
C12 H12C 0.9800
C13 N2 1.453(7)
C13 H13A 0.9800
C13 H13B 0.9800
C13 H13C 0.9800
C14 C15 1.524(8)
C14 C17 1.539(8)
C14 C16 1.545(7)
C15 H15A 0.9800
C15 H15B 0.9800
C15 H15C 0.9800
C16 H16A 0.9800
C16 H16B 0.9800
C16 H16C 0.9800
C17 H17A 0.9800
C17 H17B 0.9800
C17 H17C 0.9800
C18 C19 1.436(7)
C18 C30 1.451(7)
C18 Pd1 2.269(5)
C18 H18 1.0000
C19 C20 1.407(7)
C19 C24 1.441(7)
C19 Cr1 2.231(5)
C20 C21 1.409(8)
C20 Cr1 2.232(5)
C20 H20 0.9500
C21 C22 1.413(8)
C21 Cr1 2.240(5)
C21 H21 0.9500
C22 C23 1.403(8)
C22 Cr1 2.235(5)
C22 H22 0.9500
C23 C24 1.405(7)
C23 Cr1 2.263(5)
C23 H23 0.9500
C24 C25 1.456(7)
C24 Cr1 2.274(5)
C25 C26 1.384(7)
C25 C30 1.428(7)
C26 C27 1.386(8)
C26 H26 0.9500
C27 C28 1.381(8)
C27 H27 0.9500
C28 C29 1.382(8)
C28 H28 0.9500
C29 C30 1.409(8)
C29 H29 0.9500
C31 O1 1.153(6)
C31 Cr1 1.896(6)
C31 Pd1 2.289(5)
C32 O2 1.154(6)
C32 Cr1 1.856(5)
C32 Pd1 2.610(5)
C33 O3 1.152(6)
C33 Cr1 1.843(6)
C34 Cl1 1.742(6)
C34 Cl2 1.750(7)
C34 H34A 0.9900
C34 H34B 0.9900
N1 Pd1 2.092(4)
Cr1 Pd1 2.6777(9)

loop_
_geom_torsion_atom_site_label_1
_geom_torsion_atom_site_label_2
_geom_torsion_atom_site_label_3
_geom_torsion_atom_site_label_4
_geom_torsion
C6 C1 C2 C3 1.5(7)
Pd1 C1 C2 C3 175.6(4)
C1 C2 C3 N2 178.0(5)
C1 C2 C3 C4 -3.6(7)
N2 C3 C4 C5 -178.3(5)
C2 C3 C4 C5 3.4(7)
C3 C4 C5 C6 -1.1(7)
C4 C5 C6 C1 -1.2(7)
C4 C5 C6 C7 178.6(4)
C2 C1 C6 C5 1.0(7)
Pd1 C1 C6 C5 -174.1(4)
C2 C1 C6 C7 -178.8(4)
Pd1 C1 C6 C7 6.1(5)
C5 C6 C7 N1 179.3(4)
C1 C6 C7 N1 -1.0(6)
C5 C6 C7 C8 -3.0(8)
C1 C6 C7 C8 176.8(4)
N1 C7 C8 C9 1.5(7)
C6 C7 C8 C9 -176.1(5)
C7 C8 C9 C10 -0.3(7)
C7 C8 C9 C14 174.8(5)
C8 C9 C10 C11 -1.5(7)
C14 C9 C10 C11 -176.9(5)
C9 C10 C11 N1 2.4(8)
C8 C9 C14 C15 -96.1(6)
C10 C9 C14 C15 78.8(6)
C8 C9 C14 C17 143.8(5)
C10 C9 C14 C17 -41.3(7)
C8 C9 C14 C16 22.5(7)
C10 C9 C14 C16 -162.5(5)
C30 C18 C19 C20 177.1(5)
Pd1 C18 C19 C20 73.4(6)
C30 C18 C19 C24 7.7(6)
Pd1 C18 C19 C24 -96.0(4)
C30 C18 C19 Cr1 87.9(4)
Pd1 C18 C19 Cr1 -15.8(3)
C18 C19 C20 C21 -166.7(5)
C24 C19 C20 C21 1.7(8)
Cr1 C19 C20 C21 -55.6(4)
C18 C19 C20 Cr1 -111.1(6)
C24 C19 C20 Cr1 57.4(4)
C19 C20 C21 C22 1.8(8)
Cr1 C20 C21 C22 -53.7(5)
C19 C20 C21 Cr1 55.5(4)
C20 C21 C22 C23 -2.8(8)
Cr1 C21 C22 C23 -56.4(5)
C20 C21 C22 Cr1 53.7(5)
C21 C22 C23 C24 0.2(8)
Cr1 C22 C23 C24 -55.7(4)
C21 C22 C23 Cr1 55.9(5)
C22 C23 C24 C19 3.4(8)
Cr1 C23 C24 C19 -51.6(4)
C22 C23 C24 C25 176.2(5)
Cr1 C23 C24 C25 121.3(6)
C22 C23 C24 Cr1 55.0(4)
C20 C19 C24 C23 -4.3(8)
C18 C19 C24 C23 166.5(5)
Cr1 C19 C24 C23 52.4(4)
C20 C19 C24 C25 -178.7(5)
C18 C19 C24 C25 -7.9(6)
Cr1 C19 C24 C25 -122.0(4)
C20 C19 C24 Cr1 -56.7(4)
C18 C19 C24 Cr1 114.1(4)
C23 C24 C25 C26 9.4(10)
C19 C24 C25 C26 -177.0(6)
Cr1 C24 C25 C26 105.6(6)
C23 C24 C25 C30 -168.7(5)
C19 C24 C25 C30 4.8(6)
Cr1 C24 C25 C30 -72.6(5)
C30 C25 C26 C27 -1.3(8)
C24 C25 C26 C27 -179.2(5)
C25 C26 C27 C28 1.5(9)
C26 C27 C28 C29 -1.1(9)
C27 C28 C29 C30 0.2(8)
C28 C29 C30 C25 0.0(7)
C28 C29 C30 C18 178.7(5)
C26 C25 C30 C29 0.5(8)
C24 C25 C30 C29 178.9(4)
C26 C25 C30 C18 -178.5(5)
C24 C25 C30 C18 -0.1(6)
C19 C18 C30 C29 176.6(5)
Pd1 C18 C30 C29 -86.5(6)
C19 C18 C30 C25 -4.7(6)
Pd1 C18 C30 C25 92.3(4)
C10 C11 N1 C7 -1.2(7)
C10 C11 N1 Pd1 -179.1(4)
C8 C7 N1 C11 -0.8(7)
C6 C7 N1 C11 177.1(4)
C8 C7 N1 Pd1 177.4(3)
C6 C7 N1 Pd1 -4.7(5)
C2 C3 N2 C12 -19.4(7)
C4 C3 N2 C12 162.3(5)
C2 C3 N2 C13 -179.1(5)
C4 C3 N2 C13 2.6(8)
Pd1 C32 Cr1 C33 128.27(19)
Pd1 C32 Cr1 C31 45.46(19)
Pd1 C32 Cr1 C19 -56.82(18)
Pd1 C32 Cr1 C20 -86.79(16)
Pd1 C32 Cr1 C22 -143.3(2)
Pd1 C32 Cr1 C21 -122.56(16)
Pd1 C32 Cr1 C23 -123.0(5)
Pd1 C32 Cr1 C24 -50.9(3)
O1 C31 Cr1 C33 61.8(16)
Pd1 C31 Cr1 C33 -136.33(19)
O1 C31 Cr1 C32 146.4(15)
Pd1 C31 Cr1 C32 -51.7(2)
O1 C31 Cr1 C19 -105.4(16)
Pd1 C31 Cr1 C19 56.51(17)
O1 C31 Cr1 C20 -119.7(15)
Pd1 C31 Cr1 C20 42.2(3)
O1 C31 Cr1 C22 -23.8(17)
Pd1 C31 Cr1 C22 138.1(2)
O1 C31 Cr1 C21 -71.6(18)
Pd1 C31 Cr1 C21 90.3(6)
O1 C31 Cr1 C23 -37.9(16)
Pd1 C31 Cr1 C23 124.01(16)
O1 C31 Cr1 C24 -71.0(16)
Pd1 C31 Cr1 C24 90.96(16)
O1 C31 Cr1 Pd1 -161.9(16)
